data_1564103
loop_
_publ_author_name
'Tyagi, Nidhi'
'Singh, Ovender'
'Mishra, Rakesh K.'
'Ghosh, Kaushik'

_publ_section_title
;
 Bio-macromolecular interaction studies: Synthesis, crystal structure of
 water-soluble manganese(II) complexes
;
_journal_name_full 'Inorganica Chimica Acta'
_journal_page_first 119882
_journal_paper_doi 10.1016/j.ica.2020.119882
_journal_volume 512
_journal_year 2020
_chemical_formula_moiety 'C17 H16 Cl2 Mn N4 O'
_chemical_formula_sum 'C17 H16 Cl2 Mn N4 O'
_chemical_formula_weight 418.18
_space_group_crystal_system orthorhombic
_space_group_IT_number 19
_space_group_name_Hall 'P 2ac 2ab'
_space_group_name_H-M_alt 'P 21 21 21'
_atom_sites_solution_hydrogens geom
_cell_angle_alpha 90
_cell_angle_beta 90
_cell_angle_gamma 90
_cell_formula_units_Z 4
_cell_length_a 8.6212(4)
_cell_length_b 10.6416(5)
_cell_length_c 20.3192(9)
_cell_measurement_reflns_used 9852
_cell_measurement_temperature 293(2)
_cell_measurement_theta_max 27.13
_cell_measurement_theta_min 2.46
_cell_volume 1864.15(15)
_computing_cell_refinement 'Bruker Kappa Apex'
_computing_data_collection 'Bruker Kappa Apex'
_computing_data_reduction 'Bruker SAINT'
_computing_molecular_graphics 'Bruker SHELXTL'
_computing_publication_material 'Bruker SHELXTL'
_computing_structure_refinement 'SHELXL-2018/3 (Sheldrick, 2018)'
_computing_structure_solution 'Bruker SAINT'
_diffrn_ambient_temperature 293(2)
_diffrn_measured_fraction_theta_full 0.994
_diffrn_measured_fraction_theta_max 0.994
_diffrn_measurement_device_type 'CCD area detector'
_diffrn_measurement_method 'phi omega scans'
_diffrn_radiation_type MoK\a
_diffrn_radiation_wavelength 0.71073
_diffrn_reflns_av_R_equivalents 0.0843
_diffrn_reflns_av_unetI/netI 0.0507
_diffrn_reflns_Laue_measured_fraction_full 0.994
_diffrn_reflns_Laue_measured_fraction_max 0.994
_diffrn_reflns_limit_h_max 11
_diffrn_reflns_limit_h_min -11
_diffrn_reflns_limit_k_max 14
_diffrn_reflns_limit_k_min -13
_diffrn_reflns_limit_l_max 26
_diffrn_reflns_limit_l_min -27
_diffrn_reflns_number 20154
_diffrn_reflns_point_group_measured_fraction_full 0.996
_diffrn_reflns_point_group_measured_fraction_max 0.995
_diffrn_reflns_theta_full 25.242
_diffrn_reflns_theta_max 28.301
_diffrn_reflns_theta_min 2.005
_exptl_absorpt_coefficient_mu 1.007
_exptl_absorpt_correction_type multi-scan
_exptl_absorpt_process_details '(SADABS; Bruker, 2000)'
_exptl_crystal_colour yellow
_exptl_crystal_density_diffrn 1.483
_exptl_crystal_density_method 'not measured'
_exptl_crystal_description squar
_exptl_crystal_F_000 852
_exptl_crystal_size_max 0.22
_exptl_crystal_size_mid 0.22
_exptl_crystal_size_min 0.22
_exptl_transmission_factor_max 0
_exptl_transmission_factor_min 0
_refine_diff_density_max 1.342
_refine_diff_density_min -1.220
_refine_diff_density_rms 0.077
_refine_ls_abs_structure_details
;
 Flack x determined using 1240 quotients [(I+)-(I-)]/[(I+)+(I-)]
 (Parsons, Flack and Wagner, Acta Cryst. B69 (2013) 249-259).
;
_refine_ls_abs_structure_Flack 0.003(12)
_refine_ls_extinction_coef .
_refine_ls_extinction_method none
_refine_ls_goodness_of_fit_ref 1.045
_refine_ls_hydrogen_treatment constr
_refine_ls_matrix_type full
_refine_ls_number_parameters 226
_refine_ls_number_reflns 4622
_refine_ls_number_restraints 0
_refine_ls_restrained_S_all 1.045
_refine_ls_R_factor_all 0.0838
_refine_ls_R_factor_gt 0.0599
_refine_ls_shift/su_max 0.000
_refine_ls_shift/su_mean 0.000
_refine_ls_structure_factor_coef Fsqd
_refine_ls_weighting_details 'w=1/[\s^2^(Fo^2^)+(0.0600P)^2^+2.7005P] where P=(Fo^2^+2Fc^2^)/3'
_refine_ls_weighting_scheme calc
_refine_ls_wR_factor_gt 0.1473
_refine_ls_wR_factor_ref 0.1672
_reflns_Friedel_coverage 0.755
_reflns_Friedel_fraction_full 0.997
_reflns_Friedel_fraction_max 0.996
_reflns_number_gt 3460
_reflns_number_total 4622
_reflns_threshold_expression 'I > 2\s(I)'
_cod_data_source_file ICA-2020-512-119882.cif
_cod_data_source_block shelx
_cod_database_code 1564103
_shelx_space_group_comment
;
The symmetry employed for this shelxl refinement is uniquely defined
by the following loop, which should always be used as a source of
symmetry information in preference to the above space-group names.
They are only intended as comments.
;

loop_
_space_group_symop_operation_xyz
'x, y, z'
'-x+1/2, -y, z+1/2'
'x+1/2, -y+1/2, -z'
'-x, y+1/2, -z+1/2'

loop_
_atom_site_label
_atom_site_type_symbol
_atom_site_fract_x
_atom_site_fract_y
_atom_site_fract_z
_atom_site_U_iso_or_equiv
_atom_site_adp_type
_atom_site_occupancy
_atom_site_site_symmetry_order
_atom_site_calc_flag
_atom_site_refinement_flags_posn
_atom_site_refinement_flags_adp
_atom_site_refinement_flags_occupancy
_atom_site_disorder_assembly
_atom_site_disorder_group
Mn01 Mn 0.92190(11) 0.26633(10) 0.80787(5) 0.0499(3) Uani 1 1 d . . . . .
Cl1 Cl 0.8203(2) 0.08858(16) 0.87062(8) 0.0559(4) Uani 1 1 d . . . . .
Cl2 Cl 0.9533(4) 0.1764(4) 0.70111(11) 0.1274(13) Uani 1 1 d . . . . .
N1 N 0.7031(6) 0.3797(5) 0.8004(3) 0.0535(13) Uani 1 1 d . . . . .
N3 N 0.9082(6) 0.4074(5) 0.8922(2) 0.0446(11) Uani 1 1 d . . . . .
N4 N 1.1511(5) 0.2647(6) 0.8618(2) 0.0483(12) Uani 1 1 d . . . . .
C13 C 1.1610(7) 0.3398(6) 0.9157(3) 0.0430(13) Uani 1 1 d . . . . .
N2 N 0.7753(7) 0.4739(5) 0.8989(3) 0.0545(14) Uani 1 1 d . . . . .
C6 C 0.7594(9) 0.5674(6) 0.9503(4) 0.0560(17) Uani 1 1 d . . . . .
C4 C 0.5317(9) 0.5326(8) 0.8465(5) 0.071(2) Uani 1 1 d . . . . .
H4 H 0.508979 0.588891 0.880160 0.085 Uiso 1 1 calc R U . . .
C5 C 0.6691(8) 0.4622(7) 0.8479(4) 0.0554(17) Uani 1 1 d . . . . .
C14 C 1.2944(8) 0.3421(6) 0.9541(3) 0.0546(17) Uani 1 1 d . . . . .
H14 H 1.299463 0.391641 0.991700 0.065 Uiso 1 1 calc R U . . .
C16 C 1.4099(8) 0.1948(7) 0.8805(4) 0.0613(18) Uani 1 1 d . . . . .
H16 H 1.493093 0.145092 0.867467 0.074 Uiso 1 1 calc R U . . .
C17 C 1.2725(8) 0.1959(7) 0.8454(4) 0.0573(17) Uani 1 1 d . . . . .
H17 H 1.265262 0.145383 0.808143 0.069 Uiso 1 1 calc R U . . .
C12 C 1.0246(7) 0.4168(6) 0.9307(3) 0.0459(13) Uani 1 1 d . . . . .
H12 H 1.022934 0.470355 0.966836 0.055 Uiso 1 1 calc R U . . .
C11 C 0.7021(10) 0.5328(8) 1.0113(4) 0.0643(19) Uani 1 1 d . . . . .
H11 H 0.675067 0.449587 1.019331 0.077 Uiso 1 1 calc R U . . .
C15 C 1.4192(8) 0.2693(7) 0.9351(4) 0.0613(18) Uani 1 1 d . . . . .
H15 H 1.510230 0.271074 0.959689 0.074 Uiso 1 1 calc R U . . .
C1 C 0.6023(10) 0.3661(8) 0.7499(4) 0.071(2) Uani 1 1 d . . . . .
H1 H 0.625831 0.308764 0.716852 0.085 Uiso 1 1 calc R U . . .
C3 C 0.4322(11) 0.5172(8) 0.7952(6) 0.085(3) Uani 1 1 d . . . . .
H3 H 0.340577 0.563216 0.793682 0.102 Uiso 1 1 calc R U . . .
C10 C 0.6854(12) 0.6211(9) 1.0598(4) 0.078(2) Uani 1 1 d . . . . .
H10 H 0.647885 0.598112 1.101001 0.093 Uiso 1 1 calc R U . . .
C2 C 0.4665(10) 0.4334(9) 0.7452(6) 0.085(3) Uani 1 1 d . . . . .
H2 H 0.399942 0.422897 0.709654 0.102 Uiso 1 1 calc R U . . .
C7 C 0.7995(12) 0.6895(8) 0.9380(5) 0.086(3) Uani 1 1 d . . . . .
H7 H 0.837497 0.712638 0.896895 0.103 Uiso 1 1 calc R U . . .
O1 O 1.0306(13) 0.4246(9) 0.7491(5) 0.139(4) Uani 1 1 d . . . . .
H1A H 0.970695 0.492981 0.736240 0.167 Uiso 1 1 calc R U . . .
H1B H 1.135135 0.421189 0.737967 0.167 Uiso 1 1 calc R U . . .
C9 C 0.7250(12) 0.7457(10) 1.0470(5) 0.087(3) Uani 1 1 d . . . . .
H9 H 0.711446 0.806273 1.079537 0.104 Uiso 1 1 calc R U . . .
C8 C 0.7831(13) 0.7792(8) 0.9878(6) 0.099(4) Uani 1 1 d . . . . .
H8 H 0.812059 0.862099 0.980090 0.118 Uiso 1 1 calc R U . . .

loop_
_atom_site_aniso_label
_atom_site_aniso_U_11
_atom_site_aniso_U_22
_atom_site_aniso_U_33
_atom_site_aniso_U_23
_atom_site_aniso_U_13
_atom_site_aniso_U_12
Mn01 0.0364(4) 0.0668(6) 0.0465(5) 0.0002(5) -0.0011(4) 0.0030(4)
Cl1 0.0618(10) 0.0529(8) 0.0531(9) 0.0012(7) -0.0001(8) -0.0004(8)
Cl2 0.107(2) 0.225(4) 0.0505(12) -0.0158(16) 0.0287(13) -0.005(2)
N1 0.042(3) 0.059(3) 0.059(3) 0.016(3) -0.004(3) 0.004(2)
N3 0.040(3) 0.044(3) 0.050(3) 0.004(2) 0.004(2) 0.003(2)
N4 0.033(2) 0.066(3) 0.046(3) 0.003(3) 0.002(2) 0.003(2)
C13 0.038(3) 0.046(3) 0.045(3) 0.005(3) 0.001(2) -0.002(3)
N2 0.048(3) 0.054(3) 0.062(3) 0.003(3) 0.010(3) 0.011(3)
C6 0.055(4) 0.042(3) 0.071(4) 0.000(3) 0.020(3) 0.003(3)
C4 0.050(4) 0.063(4) 0.100(6) 0.019(4) 0.010(4) 0.019(4)
C5 0.039(3) 0.055(4) 0.072(4) 0.018(3) 0.008(3) 0.007(3)
C14 0.055(4) 0.054(4) 0.055(4) 0.008(3) -0.010(3) -0.014(3)
C16 0.038(3) 0.067(4) 0.079(5) 0.013(4) 0.000(3) 0.004(3)
C17 0.042(3) 0.071(4) 0.059(4) -0.004(3) 0.005(3) 0.011(3)
C12 0.048(3) 0.047(3) 0.044(3) -0.003(3) 0.004(3) 0.000(3)
C11 0.072(5) 0.058(4) 0.063(4) 0.004(4) 0.010(4) 0.004(4)
C15 0.044(3) 0.070(4) 0.071(4) 0.028(4) -0.012(3) -0.004(4)
C1 0.056(5) 0.081(5) 0.075(5) 0.019(4) -0.013(4) -0.002(4)
C3 0.053(4) 0.069(5) 0.134(9) 0.031(6) -0.001(6) 0.015(4)
C10 0.083(6) 0.086(6) 0.064(5) 0.001(4) 0.018(4) 0.010(5)
C2 0.055(5) 0.087(6) 0.113(8) 0.031(6) -0.029(5) 0.001(4)
C7 0.091(7) 0.065(5) 0.101(7) -0.004(5) 0.055(6) -0.005(5)
O1 0.145(8) 0.143(7) 0.129(7) 0.052(6) 0.045(6) -0.032(6)
C9 0.082(6) 0.083(6) 0.095(6) -0.028(5) 0.027(5) 0.006(5)
C8 0.102(7) 0.053(5) 0.141(9) -0.032(5) 0.053(7) -0.015(5)

loop_
_atom_type_symbol
_atom_type_description
_atom_type_scat_dispersion_real
_atom_type_scat_dispersion_imag
_atom_type_scat_source
C C 0.0033 0.0016 'International Tables Vol C Tables 4.2.6.8 and 6.1.1.4'
H H 0.0000 0.0000 'International Tables Vol C Tables 4.2.6.8 and 6.1.1.4'
N N 0.0061 0.0033 'International Tables Vol C Tables 4.2.6.8 and 6.1.1.4'
O O 0.0106 0.0060 'International Tables Vol C Tables 4.2.6.8 and 6.1.1.4'
Cl Cl 0.1484 0.1585 'International Tables Vol C Tables 4.2.6.8 and 6.1.1.4'
Mn Mn 0.3368 0.7283 'International Tables Vol C Tables 4.2.6.8 and 6.1.1.4'

loop_
_geom_angle_atom_site_label_1
_geom_angle_atom_site_label_2
_geom_angle_atom_site_label_3
_geom_angle
_geom_angle_site_symmetry_1
_geom_angle_site_symmetry_3
N1 Mn01 N4 140.5(2) . .
N1 Mn01 O1 85.0(3) . .
N4 Mn01 O1 84.2(3) . .
N1 Mn01 N3 69.7(2) . .
N4 Mn01 N3 71.72(19) . .
O1 Mn01 N3 85.9(3) . .
N1 Mn01 Cl2 104.43(18) . .
N4 Mn01 Cl2 109.78(16) . .
O1 Mn01 Cl2 76.9(3) . .
N3 Mn01 Cl2 162.28(17) . .
N1 Mn01 Cl1 98.65(15) . .
N4 Mn01 Cl1 93.12(15) . .
O1 Mn01 Cl1 176.4(3) . .
N3 Mn01 Cl1 95.68(14) . .
Cl2 Mn01 Cl1 101.81(11) . .
C5 N1 C1 118.5(7) . .
C5 N1 Mn01 119.2(5) . .
C1 N1 Mn01 122.3(5) . .
C12 N3 N2 124.3(6) . .
C12 N3 Mn01 118.1(4) . .
N2 N3 Mn01 117.6(4) . .
C17 N4 C13 118.7(5) . .
C17 N4 Mn01 125.1(5) . .
C13 N4 Mn01 116.2(4) . .
N4 C13 C14 121.0(6) . .
N4 C13 C12 116.5(5) . .
C14 C13 C12 122.5(6) . .
N3 N2 C5 115.9(6) . .
N3 N2 C6 120.7(6) . .
C5 N2 C6 122.5(6) . .
C7 C6 C11 120.5(7) . .
C7 C6 N2 119.8(7) . .
C11 C6 N2 119.8(6) . .
C3 C4 C5 118.9(9) . .
N1 C5 N2 116.9(6) . .
N1 C5 C4 121.5(7) . .
N2 C5 C4 121.6(7) . .
C15 C14 C13 118.6(7) . .
C15 C16 C17 117.7(7) . .
N4 C17 C16 123.6(7) . .
N3 C12 C13 117.4(6) . .
C10 C11 C6 120.0(8) . .
C16 C15 C14 120.4(6) . .
N1 C1 C2 122.9(9) . .
C4 C3 C2 120.4(8) . .
C11 C10 C9 119.5(8) . .
C1 C2 C3 117.9(9) . .
C6 C7 C8 119.4(8) . .
C8 C9 C10 120.5(8) . .
C9 C8 C7 120.1(8) . .

loop_
_geom_bond_atom_site_label_1
_geom_bond_atom_site_label_2
_geom_bond_distance
_geom_bond_site_symmetry_2
Mn01 N1 2.244(6) .
Mn01 N4 2.259(5) .
Mn01 O1 2.267(7) .
Mn01 N3 2.282(5) .
Mn01 Cl2 2.386(3) .
Mn01 Cl1 2.443(2) .
N1 C5 1.337(9) .
N1 C1 1.352(9) .
N3 C12 1.276(8) .
N3 N2 1.353(7) .
N4 C17 1.320(8) .
N4 C13 1.359(8) .
C13 C14 1.390(9) .
C13 C12 1.465(9) .
N2 C5 1.388(10) .
N2 C6 1.450(9) .
C6 C7 1.368(10) .
C6 C11 1.384(10) .
C4 C3 1.361(13) .
C4 C5 1.402(10) .
C14 C15 1.381(10) .
C16 C15 1.366(11) .
C16 C17 1.384(10) .
C11 C10 1.370(11) .
C1 C2 1.375(12) .
C3 C2 1.383(15) .
C10 C9 1.393(13) .
C7 C8 1.398(13) .
C9 C8 1.352(13) .
